data_2219030
loop_
_publ_author_name
'Song, Zu-Wei'
'Hu, Zhi-Qiang'

_publ_section_title
;
 <i>N</i>,<i>N</i>'-Diisopropyl-3,6-dimethoxynaphthalene-2,7-disulfonamide
;
_journal_coeditor_code HG2423
_journal_issue 8
_journal_name_full 'Acta Crystallographica Section E'
_journal_page_first o1499
_journal_paper_doi 10.1107/S1600536808021211
_journal_volume 64
_journal_year 2008
_chemical_formula_iupac 'C18 H26 N2 O6 S2'
_chemical_formula_moiety 'C18 H26 N2 O6 S2'
_chemical_formula_sum 'C18 H26 N2 O6 S2'
_chemical_formula_weight 430.53
_chemical_name_systematic
;
<i>N</i>,<i>N</i>'-Diisopropyl-3,6-dimethoxynaphthalene-2,7-disulfonamide
;
_space_group_IT_number 14
_symmetry_cell_setting monoclinic
_symmetry_space_group_name_Hall '-P 2ybc'
_symmetry_space_group_name_H-M 'P 1 21/c 1'
_atom_sites_solution_hydrogens geom
_atom_sites_solution_primary direct
_atom_sites_solution_secondary difmap
_audit_creation_method SHELXL-97
_cell_angle_alpha 90.00
_cell_angle_beta 108.35(3)
_cell_angle_gamma 90.00
_cell_formula_units_Z 4
_cell_length_a 17.229(3)
_cell_length_b 7.2532(15)
_cell_length_c 18.035(4)
_cell_measurement_reflns_used 875
_cell_measurement_temperature 173(2)
_cell_measurement_theta_max 27.48
_cell_measurement_theta_min 2.17
_cell_volume 2139.1(8)
_computing_cell_refinement 'RAPID-AUTO (Rigaku, 2004)'
_computing_data_collection 'RAPID-AUTO (Rigaku, 2004)'
_computing_data_reduction 'RAPID-AUTO (Rigaku, 2004)'
_computing_molecular_graphics 'SHELXTL (Sheldrick, 2008)'
_computing_publication_material 'SHELXTL (Sheldrick, 2008)'
_computing_structure_refinement 'SHELXTL (Sheldrick, 2008)'
_computing_structure_solution 'SHELXTL (Sheldrick, 2008)'
_diffrn_ambient_temperature 173(2)
_diffrn_measured_fraction_theta_full 0.998
_diffrn_measured_fraction_theta_max 0.998
_diffrn_measurement_device_type 'Rigaku R-AXIS RAPID IP area-detector'
_diffrn_measurement_method '\w scans at fixed \c = 45\%'
_diffrn_radiation_monochromator graphite
_diffrn_radiation_source 'rotating anode'
_diffrn_radiation_type MoK\a
_diffrn_radiation_wavelength 0.71073
_diffrn_reflns_av_R_equivalents 0.0203
_diffrn_reflns_av_sigmaI/netI 0.0354
_diffrn_reflns_limit_h_max 22
_diffrn_reflns_limit_h_min -22
_diffrn_reflns_limit_k_max 9
_diffrn_reflns_limit_k_min -9
_diffrn_reflns_limit_l_max 23
_diffrn_reflns_limit_l_min -23
_diffrn_reflns_number 8740
_diffrn_reflns_theta_full 27.45
_diffrn_reflns_theta_max 27.45
_diffrn_reflns_theta_min 1.25
_exptl_absorpt_coefficient_mu 0.284
_exptl_absorpt_correction_T_max 0.9401
_exptl_absorpt_correction_T_min 0.8708
_exptl_absorpt_correction_type multi-scan
_exptl_absorpt_process_details '(ABSCOR; Higashi, 1995)'
_exptl_crystal_colour colorless
_exptl_crystal_density_diffrn 1.337
_exptl_crystal_density_method 'not measured'
_exptl_crystal_description plate
_exptl_crystal_F_000 912
_exptl_crystal_size_max 0.50
_exptl_crystal_size_mid 0.38
_exptl_crystal_size_min 0.22
_refine_diff_density_max 0.362
_refine_diff_density_min -0.494
_refine_ls_extinction_method none
_refine_ls_goodness_of_fit_ref 1.157
_refine_ls_hydrogen_treatment constr
_refine_ls_matrix_type full
_refine_ls_number_parameters 253
_refine_ls_number_reflns 4889
_refine_ls_number_restraints 0
_refine_ls_restrained_S_all 1.157
_refine_ls_R_factor_all 0.0623
_refine_ls_R_factor_gt 0.0460
_refine_ls_shift/su_max 0.000
_refine_ls_shift/su_mean 0.000
_refine_ls_structure_factor_coef Fsqd
_refine_ls_weighting_details 'calc w=1/[\s^2^(Fo^2^)+(0.0534P)^2^+0.9298P] where P=(Fo^2^+2Fc^2^)/3'
_refine_ls_weighting_scheme calc
_refine_ls_wR_factor_gt 0.1053
_refine_ls_wR_factor_ref 0.1169
_reflns_number_gt 4227
_reflns_number_total 4889
_reflns_threshold_expression I>2\s(I)
_cod_data_source_file hg2423.cif
_cod_data_source_block I
_cod_original_cell_volume 2139.2(8)
_cod_original_sg_symbol_H-M 'P 21/c'
_cod_database_code 2219030
_cod_database_fobs_code 2219030

loop_
_symmetry_equiv_pos_as_xyz
'x, y, z'
'-x, y+1/2, -z+1/2'
'-x, -y, -z'
'x, -y-1/2, z-1/2'

loop_
_atom_site_type_symbol
_atom_site_label
_atom_site_fract_x
_atom_site_fract_y
_atom_site_fract_z
_atom_site_U_iso_or_equiv
_atom_site_adp_type
_atom_site_calc_flag
_atom_site_refinement_flags
_atom_site_occupancy
S S1 0.39879(3) 0.72730(7) 0.23076(3) 0.02292(13) Uani d . 1
S S2 0.08210(3) 1.11117(7) 0.42543(3) 0.01969(13) Uani d . 1
O O1 0.42832(10) 0.4396(2) 0.35142(10) 0.0368(4) Uani d . 1
O O2 0.48381(9) 0.7597(2) 0.27099(10) 0.0365(4) Uani d . 1
O O3 0.35149(10) 0.8610(2) 0.17682(9) 0.0325(4) Uani d . 1
O O4 0.08620(9) 1.2491(2) 0.36997(9) 0.0277(3) Uani d . 1
O O5 0.09471(9) 1.1659(2) 0.50512(8) 0.0261(3) Uani d . 1
O O6 0.12159(9) 0.7784(2) 0.52066(8) 0.0268(3) Uani d . 1
N N1 0.39535(10) 0.5367(2) 0.18585(10) 0.0232(4) Uani d . 1
H H1A 0.4415 0.4763 0.1933 0.028 Uiso calc R 1
N N2 -0.00546(10) 1.0136(2) 0.39554(9) 0.0223(4) Uani d . 1
H H2B -0.0358 1.0076 0.4266 0.027 Uiso calc R 1
C C1 0.33009(13) 0.5414(3) 0.41377(13) 0.0280(5) Uani d . 1
H H1B 0.3424 0.4413 0.4496 0.034 Uiso calc R 1
C C2 0.37011(13) 0.5567(3) 0.35894(13) 0.0262(4) Uani d . 1
C C3 0.35006(12) 0.7046(3) 0.30358(11) 0.0212(4) Uani d . 1
C C4 0.29442(12) 0.8349(3) 0.30760(11) 0.0209(4) Uani d . 1
H H4B 0.2823 0.9338 0.2712 0.025 Uiso calc R 1
C C5 0.25444(11) 0.8252(3) 0.36502(11) 0.0197(4) Uani d . 1
C C6 0.19712(11) 0.9599(3) 0.37008(11) 0.0197(4) Uani d . 1
H H6A 0.1874 1.0640 0.3365 0.024 Uiso calc R 1
C C7 0.15537(11) 0.9418(3) 0.42305(11) 0.0190(4) Uani d . 1
C C8 0.16906(12) 0.7855(3) 0.47337(11) 0.0215(4) Uani d . 1
C C9 0.22660(13) 0.6566(3) 0.47142(12) 0.0247(4) Uani d . 1
H H9A 0.2370 0.5553 0.5066 0.030 Uiso calc R 1
C C10 0.27065(12) 0.6734(3) 0.41739(11) 0.0222(4) Uani d . 1
C C11 0.4475(2) 0.2809(4) 0.40126(18) 0.0543(8) Uani d . 1
H H11A 0.4905 0.2093 0.3897 0.081 Uiso calc R 1
H H11B 0.3985 0.2044 0.3922 0.081 Uiso calc R 1
H H11C 0.4666 0.3207 0.4560 0.081 Uiso calc R 1
C C12 0.32048(14) 0.4553(3) 0.13290(14) 0.0336(5) Uani d . 1
H H12A 0.2781 0.5540 0.1156 0.040 Uiso calc R 1
C C13 0.28821(17) 0.3054(4) 0.1736(2) 0.0527(8) Uani d . 1
H H13A 0.2766 0.3573 0.2191 0.079 Uiso calc R 1
H H13B 0.3292 0.2075 0.1905 0.079 Uiso calc R 1
H H13C 0.2379 0.2541 0.1374 0.079 Uiso calc R 1
C C14 0.3397(2) 0.3816(5) 0.06177(16) 0.0605(9) Uani d . 1
H H14A 0.3603 0.4820 0.0368 0.091 Uiso calc R 1
H H14B 0.2899 0.3305 0.0246 0.091 Uiso calc R 1
H H14C 0.3813 0.2847 0.0780 0.091 Uiso calc R 1
C C15 0.12852(15) 0.6187(3) 0.56924(14) 0.0333(5) Uani d . 1
H H15A 0.0910 0.6304 0.6001 0.050 Uiso calc R 1
H H15B 0.1848 0.6082 0.6044 0.050 Uiso calc R 1
H H15C 0.1145 0.5083 0.5364 0.050 Uiso calc R 1
C C16 -0.03619(12) 0.9332(3) 0.31603(11) 0.0237(4) Uani d . 1
H H16A 0.0085 0.9406 0.2917 0.028 Uiso calc R 1
C C17 -0.10837(15) 1.0449(4) 0.26648(13) 0.0365(6) Uani d . 1
H H17A -0.0915 1.1732 0.2642 0.055 Uiso calc R 1
H H17B -0.1527 1.0400 0.2897 0.055 Uiso calc R 1
H H17C -0.1276 0.9935 0.2135 0.055 Uiso calc R 1
C C18 -0.05611(15) 0.7314(3) 0.32295(13) 0.0315(5) Uani d . 1
H H18A -0.0071 0.6671 0.3553 0.047 Uiso calc R 1
H H18B -0.0746 0.6756 0.2708 0.047 Uiso calc R 1
H H18C -0.0995 0.7212 0.3472 0.047 Uiso calc R 1

loop_
_atom_site_aniso_label
_atom_site_aniso_U_11
_atom_site_aniso_U_22
_atom_site_aniso_U_33
_atom_site_aniso_U_12
_atom_site_aniso_U_13
_atom_site_aniso_U_23
S1 0.0250(3) 0.0202(3) 0.0293(3) -0.00251(19) 0.0167(2) -0.0004(2)
S2 0.0251(3) 0.0173(2) 0.0197(2) 0.00184(18) 0.01134(18) -0.00043(19)
O1 0.0400(9) 0.0387(10) 0.0408(9) 0.0213(8) 0.0256(8) 0.0147(8)
O2 0.0269(8) 0.0371(10) 0.0497(10) -0.0128(7) 0.0179(7) -0.0073(8)
O3 0.0468(10) 0.0232(8) 0.0372(9) 0.0067(7) 0.0270(8) 0.0073(7)
O4 0.0373(8) 0.0209(8) 0.0307(8) 0.0051(6) 0.0192(7) 0.0061(6)
O5 0.0350(8) 0.0238(8) 0.0229(7) -0.0010(6) 0.0143(6) -0.0054(6)
O6 0.0377(9) 0.0218(8) 0.0297(8) 0.0051(6) 0.0232(7) 0.0056(6)
N1 0.0204(8) 0.0233(9) 0.0278(9) 0.0050(7) 0.0100(7) -0.0020(7)
N2 0.0211(8) 0.0296(10) 0.0197(8) 0.0004(7) 0.0114(7) -0.0028(7)
C1 0.0325(12) 0.0280(12) 0.0270(10) 0.0091(9) 0.0144(9) 0.0078(9)
C2 0.0250(10) 0.0278(11) 0.0284(10) 0.0074(8) 0.0120(8) 0.0032(9)
C3 0.0222(10) 0.0210(10) 0.0223(9) -0.0023(8) 0.0099(8) -0.0008(8)
C4 0.0227(10) 0.0199(10) 0.0210(9) -0.0019(8) 0.0084(8) -0.0012(8)
C5 0.0197(9) 0.0207(10) 0.0191(9) -0.0006(7) 0.0069(7) -0.0003(8)
C6 0.0218(10) 0.0195(10) 0.0187(9) -0.0003(7) 0.0076(7) 0.0015(8)
C7 0.0208(9) 0.0173(9) 0.0193(9) 0.0009(7) 0.0070(7) -0.0012(7)
C8 0.0256(10) 0.0227(10) 0.0189(9) -0.0004(8) 0.0108(8) -0.0001(8)
C9 0.0302(11) 0.0229(11) 0.0239(10) 0.0047(8) 0.0126(9) 0.0048(8)
C10 0.0233(10) 0.0232(10) 0.0211(9) 0.0012(8) 0.0085(8) -0.0003(8)
C11 0.0676(19) 0.0501(17) 0.0593(17) 0.0394(15) 0.0400(15) 0.0280(14)
C12 0.0292(12) 0.0283(12) 0.0356(12) 0.0092(9) -0.0008(9) -0.0077(10)
C13 0.0341(14) 0.0359(15) 0.085(2) -0.0089(11) 0.0150(14) -0.0131(15)
C14 0.066(2) 0.068(2) 0.0356(14) 0.0236(17) 0.0000(14) -0.0182(15)
C15 0.0495(14) 0.0233(11) 0.0372(12) 0.0038(10) 0.0281(11) 0.0065(10)
C16 0.0251(10) 0.0297(11) 0.0182(9) 0.0022(8) 0.0097(8) -0.0024(8)
C17 0.0359(13) 0.0399(14) 0.0288(11) 0.0101(10) 0.0031(10) 0.0007(10)
C18 0.0407(13) 0.0282(12) 0.0264(11) -0.0013(10) 0.0119(10) -0.0041(9)

loop_
_atom_type_symbol
_atom_type_description
_atom_type_scat_dispersion_real
_atom_type_scat_dispersion_imag
_atom_type_scat_source
C C 0.0033 0.0016 'International Tables Vol C Tables 4.2.6.8 and 6.1.1.4'
H H 0.0000 0.0000 'International Tables Vol C Tables 4.2.6.8 and 6.1.1.4'
N N 0.0061 0.0033 'International Tables Vol C Tables 4.2.6.8 and 6.1.1.4'
O O 0.0106 0.0060 'International Tables Vol C Tables 4.2.6.8 and 6.1.1.4'
S S 0.1246 0.1234 'International Tables Vol C Tables 4.2.6.8 and 6.1.1.4'

loop_
_geom_angle_atom_site_label_1
_geom_angle_atom_site_label_2
_geom_angle_atom_site_label_3
_geom_angle
O3 S1 O2 120.31(10)
O3 S1 N1 108.65(10)
O2 S1 N1 105.52(10)
O3 S1 C3 105.36(9)
O2 S1 C3 106.66(10)
N1 S1 C3 110.17(9)
O4 S2 O5 118.63(9)
O4 S2 N2 108.82(10)
O5 S2 N2 106.76(9)
O4 S2 C7 105.99(9)
O5 S2 C7 109.31(9)
N2 S2 C7 106.79(9)
C2 O1 C11 118.22(18)
C8 O6 C15 117.67(16)
C12 N1 S1 124.38(14)
C12 N1 H1A 117.8
S1 N1 H1A 117.8
C16 N2 S2 120.79(13)
C16 N2 H2B 119.6
S2 N2 H2B 119.6
C2 C1 C10 120.7(2)
C2 C1 H1B 119.6
C10 C1 H1B 119.6
O1 C2 C1 125.2(2)
O1 C2 C3 115.08(18)
C1 C2 C3 119.73(19)
C4 C3 C2 120.08(18)
C4 C3 S1 118.62(15)
C2 C3 S1 121.27(15)
C3 C4 C5 121.11(19)
C3 C4 H4B 119.4
C5 C4 H4B 119.4
C6 C5 C4 121.62(18)
C6 C5 C10 119.25(17)
C4 C5 C10 119.10(18)
C7 C6 C5 120.63(18)
C7 C6 H6A 119.7
C5 C6 H6A 119.7
C6 C7 C8 120.15(18)
C6 C7 S2 118.97(15)
C8 C7 S2 120.84(14)
O6 C8 C9 125.04(18)
O6 C8 C7 114.81(17)
C9 C8 C7 120.14(18)
C8 C9 C10 120.50(19)
C8 C9 H9A 119.8
C10 C9 H9A 119.8
C9 C10 C1 121.66(19)
C9 C10 C5 119.23(18)
C1 C10 C5 119.10(18)
O1 C11 H11A 109.5
O1 C11 H11B 109.5
H11A C11 H11B 109.5
O1 C11 H11C 109.5
H11A C11 H11C 109.5
H11B C11 H11C 109.5
N1 C12 C13 110.9(2)
N1 C12 C14 108.1(2)
C13 C12 C14 111.5(2)
N1 C12 H12A 108.8
C13 C12 H12A 108.8
C14 C12 H12A 108.8
C12 C13 H13A 109.5
C12 C13 H13B 109.5
H13A C13 H13B 109.5
C12 C13 H13C 109.5
H13A C13 H13C 109.5
H13B C13 H13C 109.5
C12 C14 H14A 109.5
C12 C14 H14B 109.5
H14A C14 H14B 109.5
C12 C14 H14C 109.5
H14A C14 H14C 109.5
H14B C14 H14C 109.5
O6 C15 H15A 109.5
O6 C15 H15B 109.5
H15A C15 H15B 109.5
O6 C15 H15C 109.5
H15A C15 H15C 109.5
H15B C15 H15C 109.5
N2 C16 C17 109.64(17)
N2 C16 C18 108.73(17)
C17 C16 C18 113.51(19)
N2 C16 H16A 108.3
C17 C16 H16A 108.3
C18 C16 H16A 108.3
C16 C17 H17A 109.5
C16 C17 H17B 109.5
H17A C17 H17B 109.5
C16 C17 H17C 109.5
H17A C17 H17C 109.5
H17B C17 H17C 109.5
C16 C18 H18A 109.5
C16 C18 H18B 109.5
H18A C18 H18B 109.5
C16 C18 H18C 109.5
H18A C18 H18C 109.5
H18B C18 H18C 109.5

loop_
_geom_bond_atom_site_label_1
_geom_bond_atom_site_label_2
_geom_bond_distance
S1 O3 1.4324(16)
S1 O2 1.4345(17)
S1 N1 1.5937(18)
S1 C3 1.775(2)
S2 O4 1.4320(15)
S2 O5 1.4402(15)
S2 N2 1.5984(18)
S2 C7 1.772(2)
O1 C2 1.353(2)
O1 C11 1.434(3)
O6 C8 1.356(2)
O6 C15 1.434(3)
N1 C12 1.466(3)
N1 H1A 0.8800
N2 C16 1.483(2)
N2 H2B 0.8800
C1 C2 1.377(3)
C1 C10 1.418(3)
C1 H1B 0.9500
C2 C3 1.432(3)
C3 C4 1.364(3)
C4 C5 1.415(3)
C4 H4B 0.9500
C5 C6 1.412(3)
C5 C10 1.420(3)
C6 C7 1.371(3)
C6 H6A 0.9500
C7 C8 1.424(3)
C8 C9 1.371(3)
C9 C10 1.416(3)
C9 H9A 0.9500
C11 H11A 0.9800
C11 H11B 0.9800
C11 H11C 0.9800
C12 C13 1.512(4)
C12 C14 1.520(4)
C12 H12A 1.0000
C13 H13A 0.9800
C13 H13B 0.9800
C13 H13C 0.9800
C14 H14A 0.9800
C14 H14B 0.9800
C14 H14C 0.9800
C15 H15A 0.9800
C15 H15B 0.9800
C15 H15C 0.9800
C16 C17 1.517(3)
C16 C18 1.517(3)
C16 H16A 1.0000
C17 H17A 0.9800
C17 H17B 0.9800
C17 H17C 0.9800
C18 H18A 0.9800
C18 H18B 0.9800
C18 H18C 0.9800

loop_
_geom_hbond_atom_site_label_D
_geom_hbond_atom_site_label_H
_geom_hbond_atom_site_label_A
_geom_hbond_site_symmetry_A
_geom_hbond_distance_DH
_geom_hbond_distance_HA
_geom_hbond_distance_DA
_geom_hbond_angle_DHA
N1 H1A O2 2_645 0.88 2.00 2.821(2) 153.8
N2 H2B O5 3_576 0.88 2.22 3.001(2) 148.2
N2 H2B O6 3_576 0.88 2.53 3.235(2) 138.1

loop_
_geom_torsion_atom_site_label_1
_geom_torsion_atom_site_label_2
_geom_torsion_atom_site_label_3
_geom_torsion_atom_site_label_4
_geom_torsion
O3 S1 N1 C12 -45.7(2)
O2 S1 N1 C12 -175.98(18)
C3 S1 N1 C12 69.3(2)
O4 S2 N2 C16 53.43(18)
O5 S2 N2 C16 -177.42(15)
C7 S2 N2 C16 -60.57(18)
C11 O1 C2 C1 3.5(4)
C11 O1 C2 C3 -175.7(2)
C10 C1 C2 O1 179.1(2)
C10 C1 C2 C3 -1.7(3)
O1 C2 C3 C4 -177.49(19)
C1 C2 C3 C4 3.2(3)
O1 C2 C3 S1 0.4(3)
C1 C2 C3 S1 -178.88(18)
O3 S1 C3 C4 -14.70(19)
O2 S1 C3 C4 114.23(17)
N1 S1 C3 C4 -131.72(16)
O3 S1 C3 C2 167.35(17)
O2 S1 C3 C2 -63.72(19)
N1 S1 C3 C2 50.3(2)
C2 C3 C4 C5 -1.2(3)
S1 C3 C4 C5 -179.20(15)
C3 C4 C5 C6 179.59(19)
C3 C4 C5 C10 -2.2(3)
C4 C5 C6 C7 175.95(18)
C10 C5 C6 C7 -2.2(3)
C5 C6 C7 C8 -0.4(3)
C5 C6 C7 S2 -178.34(15)
O4 S2 C7 C6 -3.88(19)
O5 S2 C7 C6 -132.83(16)
N2 S2 C7 C6 112.02(16)
O4 S2 C7 C8 178.22(16)
O5 S2 C7 C8 49.27(18)
N2 S2 C7 C8 -65.88(18)
C15 O6 C8 C9 -3.8(3)
C15 O6 C8 C7 176.08(18)
C6 C7 C8 O6 -177.07(18)
S2 C7 C8 O6 0.8(2)
C6 C7 C8 C9 2.8(3)
S2 C7 C8 C9 -179.31(16)
O6 C8 C9 C10 177.37(19)
C7 C8 C9 C10 -2.5(3)
C8 C9 C10 C1 -179.6(2)
C8 C9 C10 C5 -0.1(3)
C2 C1 C10 C9 177.6(2)
C2 C1 C10 C5 -1.8(3)
C6 C5 C10 C9 2.5(3)
C4 C5 C10 C9 -175.71(19)
C6 C5 C10 C1 -178.05(19)
C4 C5 C10 C1 3.7(3)
S1 N1 C12 C13 -100.2(2)
S1 N1 C12 C14 137.2(2)
S2 N2 C16 C17 -111.90(18)
S2 N2 C16 C18 123.47(17)

loop_
_cod_related_entry_id
_cod_related_entry_database
_cod_related_entry_code
1 ChemSpider 24740398
